data_2221017
loop_
_publ_author_name
'El Ashry, El Sayed H.'
'Amer, Mohammed R.'
'Shah, M. Raza'
'Ng, Seik Weng'

_publ_section_title
;
 <i>n</i>-Undecanyl
 2-(2,4-dichloroanilino)-4,4-dimethyl-6-oxocyclohex-1-enecarbodithioate
;
_journal_coeditor_code BT2880
_journal_issue 3
_journal_name_full 'Acta Crystallographica Section E'
_journal_page_first o601
_journal_paper_doi 10.1107/S1600536809006187
_journal_volume 65
_journal_year 2009
_chemical_formula_iupac 'C26 H37 Cl2 N O S2'
_chemical_formula_moiety 'C26 H37 Cl2 N O S2'
_chemical_formula_sum 'C26 H37 Cl2 N O S2'
_chemical_formula_weight 514.59
_chemical_name_systematic
;
<i>n</i>-Undecanyl
2-(2,4-dichloroanilino)-4,4-dimethyl-6-oxocyclohex-1-enecarbodithioate
;
_space_group_IT_number 33
_symmetry_cell_setting orthorhombic
_symmetry_space_group_name_Hall 'P 2c -2n'
_symmetry_space_group_name_H-M 'P n a 21'
_atom_sites_solution_hydrogens geom
_atom_sites_solution_primary direct
_atom_sites_solution_secondary difmap
_audit_creation_method SHELXL-97
_cell_angle_alpha 90.00
_cell_angle_beta 90.00
_cell_angle_gamma 90.00
_cell_formula_units_Z 4
_cell_length_a 14.6145(4)
_cell_length_b 31.3780(10)
_cell_length_c 5.9332(2)
_cell_measurement_reflns_used 2890
_cell_measurement_temperature 100(2)
_cell_measurement_theta_max 19.4
_cell_measurement_theta_min 2.6
_cell_volume 2720.81(15)
_computing_cell_refinement 'SAINT (Bruker, 2008)'
_computing_data_collection 'APEX2 (Bruker, 2008)'
_computing_data_reduction 'SAINT (Bruker, 2008)'
_computing_molecular_graphics 'X-SEED (Barbour, 2001)'
_computing_publication_material 'publCIF (Westrip, 2009)'
_computing_structure_refinement 'SHELXL97 (Sheldrick, 2008)'
_computing_structure_solution 'SHELXS97 (Sheldrick, 2008)'
_diffrn_ambient_temperature 100(2)
_diffrn_measured_fraction_theta_full 1.000
_diffrn_measured_fraction_theta_max 1.000
_diffrn_measurement_device_type 'Bruker SMART APEX'
_diffrn_measurement_method \w
_diffrn_radiation_monochromator graphite
_diffrn_radiation_source 'fine-focus sealed tube'
_diffrn_radiation_type MoK\a
_diffrn_radiation_wavelength 0.71073
_diffrn_reflns_av_R_equivalents 0.0840
_diffrn_reflns_av_sigmaI/netI 0.0811
_diffrn_reflns_limit_h_max 18
_diffrn_reflns_limit_h_min -18
_diffrn_reflns_limit_k_max 40
_diffrn_reflns_limit_k_min -40
_diffrn_reflns_limit_l_max 7
_diffrn_reflns_limit_l_min -7
_diffrn_reflns_number 24605
_diffrn_reflns_theta_full 27.50
_diffrn_reflns_theta_max 27.50
_diffrn_reflns_theta_min 1.30
_diffrn_standards_decay_% 0
_diffrn_standards_interval_count 0
_diffrn_standards_interval_time 0
_diffrn_standards_number 0
_exptl_absorpt_coefficient_mu 0.411
_exptl_absorpt_correction_T_max 0.992
_exptl_absorpt_correction_T_min 0.665
_exptl_absorpt_correction_type multi-scan
_exptl_absorpt_process_details '(SADABS; Sheldrick, 1996)'
_exptl_crystal_colour Yellow
_exptl_crystal_density_diffrn 1.256
_exptl_crystal_density_method 'not measured'
_exptl_crystal_description Plate
_exptl_crystal_F_000 1096
_exptl_crystal_size_max 0.30
_exptl_crystal_size_mid 0.20
_exptl_crystal_size_min 0.02
_refine_diff_density_max 0.368
_refine_diff_density_min -0.399
_refine_ls_abs_structure_details 'Flack (1983), 2816 Friedel pairs'
_refine_ls_abs_structure_Flack 0.10(10)
_refine_ls_extinction_method none
_refine_ls_goodness_of_fit_ref 1.047
_refine_ls_hydrogen_treatment mixed
_refine_ls_matrix_type full
_refine_ls_number_parameters 293
_refine_ls_number_reflns 6244
_refine_ls_number_restraints 2
_refine_ls_restrained_S_all 1.047
_refine_ls_R_factor_all 0.1066
_refine_ls_R_factor_gt 0.0643
_refine_ls_shift/su_max 0.001
_refine_ls_shift/su_mean 0.001
_refine_ls_structure_factor_coef Fsqd
_refine_ls_weighting_details 'calc w=1/[\s^2^(Fo^2^)+(0.09P)^2^+0.1294P] where P=(Fo^2^+2Fc^2^)/3'
_refine_ls_weighting_scheme calc
_refine_ls_wR_factor_gt 0.1513
_refine_ls_wR_factor_ref 0.1774
_reflns_number_gt 4130
_reflns_number_total 6244
_reflns_threshold_expression I>2\s(I)
_cod_data_source_file bt2880.cif
_cod_data_source_block I
_cod_depositor_comments
;
The following automatic conversions were performed:
'_symmetry_cell_setting' value 'Orthorhombic' changed to 'orthorhombic'
according to '/home/saulius/struct/CIF-dictionaries/cif_core.dic'
dictionary named 'cif_core.dic' version 2.4.1 from
2010-06-29.

'_exptl_absorpt_correction_type' value 'Multi-scan' changed
to 'multi-scan' according to
'/home/saulius/struct/CIF-dictionaries/cif_core.dic' dictionary named
'cif_core.dic' version 2.4.1 from 2010-06-29.

Automatic conversion script
Id: cif_fix_enum 1527 2010-12-29 10:47:43Z saulius 

The following automatic conversions were performed:

'_symmetry_cell_setting' value 'Orthorhombic' changed to
'orthorhombic' according to
/home/saulius/struct/CIF-dictionaries/cif_core.dic dictionary named
'cif_core.dic' version 2.4.1 from
2010-06-29.

'_exptl_absorpt_correction_type' value 'Multi-scan'
changed to 'multi-scan' according to
/home/saulius/struct/CIF-dictionaries/cif_core.dic dictionary named
'cif_core.dic' version 2.4.1 from 2010-06-29.

Automatic conversion script
Id: cif_fix_values 1715 2011-07-08 13:25:40Z adriana 
;
_cod_original_cell_volume 2720.8(2)
_cod_database_code 2221017
_cod_database_fobs_code 2221017

loop_
_symmetry_equiv_pos_as_xyz
'x, y, z'
'-x, -y, z+1/2'
'x+1/2, -y+1/2, z'
'-x+1/2, y+1/2, z+1/2'

loop_
_atom_site_type_symbol
_atom_site_label
_atom_site_fract_x
_atom_site_fract_y
_atom_site_fract_z
_atom_site_U_iso_or_equiv
_atom_site_adp_type
_atom_site_calc_flag
_atom_site_refinement_flags
_atom_site_occupancy
_atom_site_disorder_assembly
_atom_site_disorder_group
Cl Cl1 1.00959(9) 0.61556(4) 0.0000(3) 0.0572(4) Uani d . 1 . .
Cl Cl2 0.78356(10) 0.56460(5) 0.6578(3) 0.0792(6) Uani d . 1 . .
S S1 1.14467(7) 0.80008(4) -0.2529(2) 0.0428(3) Uani d . 1 . .
S S2 0.96442(7) 0.76693(4) -0.1253(2) 0.0438(3) Uani d . 1 . .
O O1 1.2659(2) 0.77730(11) 0.0313(7) 0.0582(11) Uani d . 1 . .
N N1 0.9918(2) 0.70203(12) 0.2082(7) 0.0368(9) Uani d D 1 . .
H H1 0.961(3) 0.7208(14) 0.128(9) 0.072(19) Uiso d D 1 . .
C C1 1.2230(3) 0.75073(15) 0.1403(9) 0.0398(11) Uani d . 1 . .
C C2 1.2713(3) 0.72670(17) 0.3218(8) 0.0461(13) Uani d . 1 . .
H H2A 1.2694 0.7439 0.4616 0.055 Uiso calc R 1 . .
H H2B 1.3363 0.7235 0.2782 0.055 Uiso calc R 1 . .
C C3 1.2328(3) 0.68261(15) 0.3737(8) 0.0388(10) Uani d . 1 . .
C C4 1.1304(3) 0.68848(14) 0.4192(7) 0.0354(10) Uani d . 1 . .
H H4A 1.1019 0.6601 0.4382 0.042 Uiso calc R 1 . .
H H4B 1.1227 0.7042 0.5626 0.042 Uiso calc R 1 . .
C C5 1.0805(3) 0.71211(13) 0.2352(8) 0.0342(9) Uani d . 1 . .
C C6 1.1242(3) 0.74336(14) 0.0975(8) 0.0358(10) Uani d . 1 . .
C C7 1.2483(3) 0.65146(16) 0.1819(8) 0.0461(12) Uani d . 1 . .
H H7A 1.3138 0.6496 0.1490 0.069 Uiso calc R 1 . .
H H7B 1.2156 0.6614 0.0475 0.069 Uiso calc R 1 . .
H H7C 1.2253 0.6233 0.2252 0.069 Uiso calc R 1 . .
C C8 1.2777(3) 0.6654(2) 0.5899(8) 0.0539(14) Uani d . 1 . .
H H8A 1.3432 0.6609 0.5636 0.081 Uiso calc R 1 . .
H H8B 1.2490 0.6383 0.6315 0.081 Uiso calc R 1 . .
H H8C 1.2694 0.6860 0.7123 0.081 Uiso calc R 1 . .
C C9 1.0777(3) 0.76748(13) -0.0756(8) 0.0345(10) Uani d . 1 . .
C C10 1.0630(3) 0.82146(14) -0.4492(8) 0.0410(11) Uani d . 1 . .
H H10A 1.0362 0.7982 -0.5407 0.049 Uiso calc R 1 . .
H H10B 1.0130 0.8360 -0.3672 0.049 Uiso calc R 1 . .
C C11 1.1127(3) 0.85293(15) -0.6007(9) 0.0440(11) Uani d . 1 . .
H H11A 1.1425 0.8749 -0.5059 0.053 Uiso calc R 1 . .
H H11B 1.1613 0.8377 -0.6847 0.053 Uiso calc R 1 . .
C C12 1.0492(3) 0.87471(15) -0.7678(10) 0.0478(12) Uani d . 1 . .
H H12A 1.0284 0.8535 -0.8801 0.057 Uiso calc R 1 . .
H H12B 0.9946 0.8852 -0.6864 0.057 Uiso calc R 1 . .
C C13 1.0937(4) 0.91173(17) -0.8903(10) 0.0566(14) Uani d . 1 . .
H H13A 1.1036 0.9351 -0.7807 0.068 Uiso calc R 1 . .
H H13B 1.1546 0.9024 -0.9443 0.068 Uiso calc R 1 . .
C C14 1.0409(4) 0.9295(2) -1.0893(11) 0.0703(17) Uani d . 1 . .
H H14A 1.0727 0.9552 -1.1457 0.084 Uiso calc R 1 . .
H H14B 1.0409 0.9081 -1.2119 0.084 Uiso calc R 1 . .
C C15 0.9460(5) 0.9406(2) -1.0351(12) 0.0747(18) Uani d . 1 . .
H H15A 0.9457 0.9636 -0.9209 0.090 Uiso calc R 1 . .
H H15B 0.9152 0.9155 -0.9687 0.090 Uiso calc R 1 . .
C C16 0.8908(4) 0.9558(2) -1.2488(13) 0.0769(19) Uani d . 1 . .
H H16A 0.9145 0.9838 -1.2989 0.092 Uiso calc R 1 . .
H H16B 0.9001 0.9352 -1.3730 0.092 Uiso calc R 1 . .
C C17 0.7924(5) 0.9595(2) -1.2005(12) 0.0746(19) Uani d . 1 . .
H H17A 0.7838 0.9807 -1.0786 0.090 Uiso calc R 1 . .
H H17B 0.7700 0.9317 -1.1441 0.090 Uiso calc R 1 . .
C C18 0.7344(4) 0.9726(2) -1.4016(13) 0.078(2) Uani d . 1 . .
H H18A 0.7475 1.0028 -1.4396 0.093 Uiso calc R 1 . .
H H18B 0.7512 0.9549 -1.5334 0.093 Uiso calc R 1 . .
C C19 0.6346(5) 0.9677(3) -1.3545(15) 0.097(2) Uani d . 1 . .
H H19A 0.6222 0.9374 -1.3190 0.117 Uiso calc R 1 . .
H H19B 0.6191 0.9846 -1.2191 0.117 Uiso calc R 1 . .
C C20 0.5735(5) 0.9809(3) -1.5409(15) 0.103(3) Uani d . 1 . .
H H20A 0.5099 0.9744 -1.5012 0.155 Uiso calc R 1 . .
H H20B 0.5902 0.9655 -1.6785 0.155 Uiso calc R 1 . .
H H20C 0.5799 1.0116 -1.5663 0.155 Uiso calc R 1 . .
C C21 0.9445(3) 0.66872(13) 0.3226(8) 0.0363(11) Uani d . 1 . .
C C22 0.9440(3) 0.62774(14) 0.2343(10) 0.0420(11) Uani d . 1 . .
C C23 0.8932(3) 0.59622(15) 0.3351(9) 0.0448(12) Uani d . 1 . .
H H23 0.8915 0.5685 0.2712 0.054 Uiso calc R 1 . .
C C24 0.8448(3) 0.60482(16) 0.5284(11) 0.0511(14) Uani d . 1 . .
C C25 0.8451(3) 0.64514(16) 0.6211(10) 0.0491(13) Uani d . 1 . .
H H25 0.8117 0.6509 0.7550 0.059 Uiso calc R 1 . .
C C26 0.8953(3) 0.67727(14) 0.5153(9) 0.0408(11) Uani d . 1 . .
H H26 0.8955 0.7052 0.5767 0.049 Uiso calc R 1 . .

loop_
_atom_site_aniso_label
_atom_site_aniso_U_11
_atom_site_aniso_U_22
_atom_site_aniso_U_33
_atom_site_aniso_U_12
_atom_site_aniso_U_13
_atom_site_aniso_U_23
Cl1 0.0577(8) 0.0573(8) 0.0566(7) 0.0050(6) 0.0064(7) -0.0103(7)
Cl2 0.0463(8) 0.0621(9) 0.1293(15) -0.0022(7) 0.0212(9) 0.0387(10)
S1 0.0261(5) 0.0416(6) 0.0608(7) 0.0032(5) 0.0118(6) 0.0043(6)
S2 0.0229(5) 0.0495(7) 0.0592(7) -0.0022(5) 0.0030(6) 0.0071(6)
O1 0.0199(15) 0.059(2) 0.095(3) -0.0036(14) 0.0063(18) 0.017(2)
N1 0.0203(16) 0.039(2) 0.051(3) -0.0035(15) 0.0032(17) -0.0007(19)
C1 0.0199(19) 0.045(2) 0.054(3) -0.0005(19) 0.012(2) 0.003(2)
C2 0.022(2) 0.068(3) 0.048(3) -0.007(2) 0.0052(19) 0.000(2)
C3 0.026(2) 0.061(3) 0.030(2) -0.0031(19) -0.001(2) -0.005(2)
C4 0.026(2) 0.049(3) 0.031(2) -0.0050(18) 0.0022(17) -0.003(2)
C5 0.0222(18) 0.038(2) 0.043(2) 0.0000(16) 0.004(2) -0.012(2)
C6 0.0210(19) 0.039(2) 0.048(3) 0.0015(17) 0.0090(19) -0.007(2)
C7 0.036(2) 0.059(3) 0.043(3) 0.013(2) 0.002(2) 0.006(2)
C8 0.034(3) 0.098(4) 0.030(2) -0.017(3) -0.004(2) 0.014(3)
C9 0.0211(19) 0.036(2) 0.047(3) -0.0005(17) 0.0100(18) -0.007(2)
C10 0.033(2) 0.039(2) 0.051(3) 0.0016(19) 0.008(2) 0.001(2)
C11 0.040(2) 0.043(3) 0.050(3) 0.001(2) 0.013(2) 0.000(2)
C12 0.048(3) 0.047(3) 0.049(3) 0.005(2) 0.001(3) -0.002(2)
C13 0.050(3) 0.057(3) 0.063(3) 0.003(3) 0.010(3) 0.008(3)
C14 0.070(4) 0.070(4) 0.071(4) 0.003(3) 0.005(4) 0.008(3)
C15 0.079(5) 0.069(4) 0.076(4) 0.001(3) -0.002(4) 0.009(3)
C16 0.069(4) 0.071(4) 0.091(5) -0.004(3) -0.015(4) 0.026(4)
C17 0.078(5) 0.059(4) 0.087(5) 0.006(3) -0.012(4) 0.007(3)
C18 0.063(4) 0.079(4) 0.091(5) -0.005(3) -0.015(4) 0.031(4)
C19 0.089(5) 0.104(5) 0.099(6) -0.018(4) -0.015(5) 0.026(5)
C20 0.070(4) 0.125(6) 0.116(7) -0.027(4) -0.029(5) 0.004(6)
C21 0.0192(19) 0.039(2) 0.050(3) -0.0032(17) -0.0009(18) 0.003(2)
C22 0.027(2) 0.040(2) 0.059(3) 0.0040(18) -0.008(2) -0.005(2)
C23 0.028(2) 0.037(3) 0.069(4) -0.0013(19) -0.009(2) 0.002(2)
C24 0.022(2) 0.048(3) 0.084(4) 0.0005(19) -0.002(2) 0.022(3)
C25 0.026(2) 0.057(3) 0.065(3) 0.007(2) 0.017(2) 0.011(3)
C26 0.028(2) 0.036(2) 0.058(3) 0.0047(18) 0.013(2) 0.000(2)

loop_
_atom_type_symbol
_atom_type_description
_atom_type_scat_dispersion_real
_atom_type_scat_dispersion_imag
_atom_type_scat_source
C C 0.0033 0.0016 'International Tables Vol C Tables 4.2.6.8 and 6.1.1.4'
H H 0.0000 0.0000 'International Tables Vol C Tables 4.2.6.8 and 6.1.1.4'
N N 0.0061 0.0033 'International Tables Vol C Tables 4.2.6.8 and 6.1.1.4'
O O 0.0106 0.0060 'International Tables Vol C Tables 4.2.6.8 and 6.1.1.4'
S S 0.1246 0.1234 'International Tables Vol C Tables 4.2.6.8 and 6.1.1.4'
Cl Cl 0.1484 0.1585 'International Tables Vol C Tables 4.2.6.8 and 6.1.1.4'

loop_
_geom_angle_atom_site_label_1
_geom_angle_atom_site_label_2
_geom_angle_atom_site_label_3
_geom_angle_site_symmetry_1
_geom_angle_site_symmetry_3
_geom_angle
_geom_angle_publ_flag
C9 S1 C10 . . 103.6(2) ?
C5 N1 C21 . . 125.7(4) ?
C5 N1 H1 . . 114(4) ?
C21 N1 H1 . . 120(4) ?
O1 C1 C6 . . 120.9(4) ?
O1 C1 C2 . . 118.8(4) ?
C6 C1 C2 . . 120.3(4) ?
C1 C2 C3 . . 115.5(4) ?
C1 C2 H2A . . 108.4 ?
C3 C2 H2A . . 108.4 ?
C1 C2 H2B . . 108.4 ?
C3 C2 H2B . . 108.4 ?
H2A C2 H2B . . 107.5 ?
C7 C3 C2 . . 112.2(4) ?
C7 C3 C4 . . 110.8(4) ?
C2 C3 C4 . . 106.7(4) ?
C7 C3 C8 . . 109.6(4) ?
C2 C3 C8 . . 109.3(4) ?
C4 C3 C8 . . 108.1(4) ?
C5 C4 C3 . . 113.8(4) ?
C5 C4 H4A . . 108.8 ?
C3 C4 H4A . . 108.8 ?
C5 C4 H4B . . 108.8 ?
C3 C4 H4B . . 108.8 ?
H4A C4 H4B . . 107.7 ?
N1 C5 C6 . . 121.7(4) ?
N1 C5 C4 . . 115.9(4) ?
C6 C5 C4 . . 122.4(4) ?
C5 C6 C9 . . 123.7(4) ?
C5 C6 C1 . . 116.4(4) ?
C9 C6 C1 . . 119.8(4) ?
C3 C7 H7A . . 109.5 ?
C3 C7 H7B . . 109.5 ?
H7A C7 H7B . . 109.5 ?
C3 C7 H7C . . 109.5 ?
H7A C7 H7C . . 109.5 ?
H7B C7 H7C . . 109.5 ?
C3 C8 H8A . . 109.5 ?
C3 C8 H8B . . 109.5 ?
H8A C8 H8B . . 109.5 ?
C3 C8 H8C . . 109.5 ?
H8A C8 H8C . . 109.5 ?
H8B C8 H8C . . 109.5 ?
C6 C9 S2 . . 125.6(3) ?
C6 C9 S1 . . 117.8(3) ?
S2 C9 S1 . . 116.6(3) ?
C11 C10 S1 . . 108.0(3) ?
C11 C10 H10A . . 110.1 ?
S1 C10 H10A . . 110.1 ?
C11 C10 H10B . . 110.1 ?
S1 C10 H10B . . 110.1 ?
H10A C10 H10B . . 108.4 ?
C12 C11 C10 . . 112.7(4) ?
C12 C11 H11A . . 109.0 ?
C10 C11 H11A . . 109.0 ?
C12 C11 H11B . . 109.0 ?
C10 C11 H11B . . 109.0 ?
H11A C11 H11B . . 107.8 ?
C13 C12 C11 . . 113.3(4) ?
C13 C12 H12A . . 108.9 ?
C11 C12 H12A . . 108.9 ?
C13 C12 H12B . . 108.9 ?
C11 C12 H12B . . 108.9 ?
H12A C12 H12B . . 107.7 ?
C14 C13 C12 . . 115.8(5) ?
C14 C13 H13A . . 108.3 ?
C12 C13 H13A . . 108.3 ?
C14 C13 H13B . . 108.3 ?
C12 C13 H13B . . 108.3 ?
H13A C13 H13B . . 107.4 ?
C15 C14 C13 . . 113.5(5) ?
C15 C14 H14A . . 108.9 ?
C13 C14 H14A . . 108.9 ?
C15 C14 H14B . . 108.9 ?
C13 C14 H14B . . 108.9 ?
H14A C14 H14B . . 107.7 ?
C14 C15 C16 . . 112.3(6) ?
C14 C15 H15A . . 109.1 ?
C16 C15 H15A . . 109.1 ?
C14 C15 H15B . . 109.1 ?
C16 C15 H15B . . 109.1 ?
H15A C15 H15B . . 107.9 ?
C17 C16 C15 . . 111.5(6) ?
C17 C16 H16A . . 109.3 ?
C15 C16 H16A . . 109.3 ?
C17 C16 H16B . . 109.3 ?
C15 C16 H16B . . 109.3 ?
H16A C16 H16B . . 108.0 ?
C16 C17 C18 . . 114.4(6) ?
C16 C17 H17A . . 108.7 ?
C18 C17 H17A . . 108.7 ?
C16 C17 H17B . . 108.7 ?
C18 C17 H17B . . 108.7 ?
H17A C17 H17B . . 107.6 ?
C19 C18 C17 . . 111.7(6) ?
C19 C18 H18A . . 109.3 ?
C17 C18 H18A . . 109.3 ?
C19 C18 H18B . . 109.3 ?
C17 C18 H18B . . 109.3 ?
H18A C18 H18B . . 107.9 ?
C20 C19 C18 . . 114.8(7) ?
C20 C19 H19A . . 108.6 ?
C18 C19 H19A . . 108.6 ?
C20 C19 H19B . . 108.6 ?
C18 C19 H19B . . 108.6 ?
H19A C19 H19B . . 107.5 ?
C19 C20 H20A . . 109.5 ?
C19 C20 H20B . . 109.5 ?
H20A C20 H20B . . 109.5 ?
C19 C20 H20C . . 109.5 ?
H20A C20 H20C . . 109.5 ?
H20B C20 H20C . . 109.5 ?
C26 C21 C22 . . 119.4(4) ?
C26 C21 N1 . . 120.4(4) ?
C22 C21 N1 . . 120.1(4) ?
C23 C22 C21 . . 120.3(5) ?
C23 C22 Cl1 . . 119.3(4) ?
C21 C22 Cl1 . . 120.3(4) ?
C22 C23 C24 . . 120.0(5) ?
C22 C23 H23 . . 120.0 ?
C24 C23 H23 . . 120.0 ?
C23 C24 C25 . . 120.7(4) ?
C23 C24 Cl2 . . 119.6(4) ?
C25 C24 Cl2 . . 119.7(4) ?
C24 C25 C26 . . 119.0(5) ?
C24 C25 H25 . . 120.5 ?
C26 C25 H25 . . 120.5 ?
C21 C26 C25 . . 120.5(4) ?
C21 C26 H26 . . 119.8 ?
C25 C26 H26 . . 119.8 ?

loop_
_geom_bond_atom_site_label_1
_geom_bond_atom_site_label_2
_geom_bond_site_symmetry_2
_geom_bond_distance
_geom_bond_publ_flag
Cl1 C22 . 1.731(5) ?
Cl2 C24 . 1.727(5) ?
S1 C9 . 1.764(4) ?
S1 C10 . 1.797(5) ?
S2 C9 . 1.682(4) ?
O1 C1 . 1.228(5) ?
N1 C5 . 1.343(5) ?
N1 C21 . 1.425(6) ?
N1 H1 . 0.882(10) ?
C1 C6 . 1.483(6) ?
C1 C2 . 1.492(7) ?
C2 C3 . 1.524(7) ?
C2 H2A . 0.9900 ?
C2 H2B . 0.9900 ?
C3 C7 . 1.517(7) ?
C3 C4 . 1.533(6) ?
C3 C8 . 1.539(7) ?
C4 C5 . 1.508(6) ?
C4 H4A . 0.9900 ?
C4 H4B . 0.9900 ?
C5 C6 . 1.427(6) ?
C6 C9 . 1.446(7) ?
C7 H7A . 0.9800 ?
C7 H7B . 0.9800 ?
C7 H7C . 0.9800 ?
C8 H8A . 0.9800 ?
C8 H8B . 0.9800 ?
C8 H8C . 0.9800 ?
C10 C11 . 1.520(6) ?
C10 H10A . 0.9900 ?
C10 H10B . 0.9900 ?
C11 C12 . 1.520(7) ?
C11 H11A . 0.9900 ?
C11 H11B . 0.9900 ?
C12 C13 . 1.517(7) ?
C12 H12A . 0.9900 ?
C12 H12B . 0.9900 ?
C13 C14 . 1.516(8) ?
C13 H13A . 0.9900 ?
C13 H13B . 0.9900 ?
C14 C15 . 1.466(9) ?
C14 H14A . 0.9900 ?
C14 H14B . 0.9900 ?
C15 C16 . 1.577(9) ?
C15 H15A . 0.9900 ?
C15 H15B . 0.9900 ?
C16 C17 . 1.470(8) ?
C16 H16A . 0.9900 ?
C16 H16B . 0.9900 ?
C17 C18 . 1.521(9) ?
C17 H17A . 0.9900 ?
C17 H17B . 0.9900 ?
C18 C19 . 1.494(9) ?
C18 H18A . 0.9900 ?
C18 H18B . 0.9900 ?
C19 C20 . 1.480(10) ?
C19 H19A . 0.9900 ?
C19 H19B . 0.9900 ?
C20 H20A . 0.9800 ?
C20 H20B . 0.9800 ?
C20 H20C . 0.9800 ?
C21 C26 . 1.377(7) ?
C21 C22 . 1.388(6) ?
C22 C23 . 1.374(7) ?
C23 C24 . 1.374(8) ?
C23 H23 . 0.9500 ?
C24 C25 . 1.380(7) ?
C25 C26 . 1.395(6) ?
C25 H25 . 0.9500 ?
C26 H26 . 0.9500 ?

loop_
_geom_hbond_atom_site_label_D
_geom_hbond_atom_site_label_H
_geom_hbond_atom_site_label_A
_geom_hbond_site_symmetry_A
_geom_hbond_distance_DH
_geom_hbond_distance_HA
_geom_hbond_distance_DA
_geom_hbond_angle_DHA
_geom_hbond_publ_flag
N1 H1 S2 . 0.880(10) 2.09(3) 2.867(4) 147(5) yes

loop_
_geom_torsion_atom_site_label_1
_geom_torsion_atom_site_label_2
_geom_torsion_atom_site_label_3
_geom_torsion_atom_site_label_4
_geom_torsion_site_symmetry_1
_geom_torsion_site_symmetry_2
_geom_torsion_site_symmetry_3
_geom_torsion_site_symmetry_4
_geom_torsion
_geom_torsion_publ_flag
O1 C1 C2 C3 . . . . -152.8(5) ?
C6 C1 C2 C3 . . . . 28.9(6) ?
C1 C2 C3 C7 . . . . 68.3(5) ?
C1 C2 C3 C4 . . . . -53.1(5) ?
C1 C2 C3 C8 . . . . -169.8(4) ?
C7 C3 C4 C5 . . . . -69.6(5) ?
C2 C3 C4 C5 . . . . 52.8(5) ?
C8 C3 C4 C5 . . . . 170.2(4) ?
C21 N1 C5 C6 . . . . 173.9(4) ?
C21 N1 C5 C4 . . . . -6.2(6) ?
C3 C4 C5 N1 . . . . 150.6(4) ?
C3 C4 C5 C6 . . . . -29.5(6) ?
N1 C5 C6 C9 . . . . 1.9(7) ?
C4 C5 C6 C9 . . . . -178.1(4) ?
N1 C5 C6 C1 . . . . -178.4(4) ?
C4 C5 C6 C1 . . . . 1.6(6) ?
O1 C1 C6 C5 . . . . -179.3(4) ?
C2 C1 C6 C5 . . . . -1.0(6) ?
O1 C1 C6 C9 . . . . 0.4(7) ?
C2 C1 C6 C9 . . . . 178.7(4) ?
C5 C6 C9 S2 . . . . 6.9(6) ?
C1 C6 C9 S2 . . . . -172.8(4) ?
C5 C6 C9 S1 . . . . -172.5(3) ?
C1 C6 C9 S1 . . . . 7.8(5) ?
C10 S1 C9 C6 . . . . 176.9(3) ?
C10 S1 C9 S2 . . . . -2.6(3) ?
C9 S1 C10 C11 . . . . 175.8(3) ?
S1 C10 C11 C12 . . . . -177.4(3) ?
C10 C11 C12 C13 . . . . 169.5(4) ?
C11 C12 C13 C14 . . . . 168.9(5) ?
C12 C13 C14 C15 . . . . 52.6(7) ?
C13 C14 C15 C16 . . . . -175.9(5) ?
C14 C15 C16 C17 . . . . 169.8(6) ?
C15 C16 C17 C18 . . . . -178.1(6) ?
C16 C17 C18 C19 . . . . 169.0(6) ?
C17 C18 C19 C20 . . . . 178.5(7) ?
C5 N1 C21 C26 . . . . 95.2(5) ?
C5 N1 C21 C22 . . . . -87.9(6) ?
C26 C21 C22 C23 . . . . 1.6(7) ?
N1 C21 C22 C23 . . . . -175.4(4) ?
C26 C21 C22 Cl1 . . . . -176.9(3) ?
N1 C21 C22 Cl1 . . . . 6.1(6) ?
C21 C22 C23 C24 . . . . -2.1(7) ?
Cl1 C22 C23 C24 . . . . 176.4(4) ?
C22 C23 C24 C25 . . . . 1.2(7) ?
C22 C23 C24 Cl2 . . . . -178.3(4) ?
C23 C24 C25 C26 . . . . 0.1(7) ?
Cl2 C24 C25 C26 . . . . 179.7(4) ?
C22 C21 C26 C25 . . . . -0.2(7) ?
N1 C21 C26 C25 . . . . 176.8(4) ?
C24 C25 C26 C21 . . . . -0.7(7) ?

loop_
_cod_related_entry_id
_cod_related_entry_database
_cod_related_entry_code
1 ChemSpider 24741804
